data_7048315
loop_
_publ_author_name
'Ptak, Maciej'
'Zarychta, Bartosz'
'Stefa\'nska, Dagmara'
'Ciupa, Aneta'
'Paraguassu, Waldeci'

_publ_section_title
;
 Novel bimetallic MOF phosphors with an imidazolium cation: structure,
 phonons, high- pressure phase transitions and optical response.
;
_journal_issue 1
_journal_name_full 'Dalton transactions (Cambridge, England : 2003)'
_journal_page_first 242
_journal_page_last 252
_journal_paper_doi 10.1039/c8dt04246b
_journal_volume 48
_journal_year 2018
_chemical_formula_sum 'C12 H16 Al N4 Na O12'
_chemical_formula_weight 458.26
_space_group_crystal_system monoclinic
_space_group_IT_number 14
_space_group_name_Hall '-P 2yn'
_space_group_name_H-M_alt 'P 1 21/n 1'
_symmetry_space_group_name_Hall '-P 2yn'
_symmetry_space_group_name_H-M 'P 1 21/n 1'
_atom_sites_solution_hydrogens mixed
_audit_creation_method SHELXL-2013
_audit_update_record
;
2017-11-07 deposited with the CCDC.
2018-11-22 downloaded from the CCDC.
;
_cell_angle_alpha 90
_cell_angle_beta 90.020(2)
_cell_angle_gamma 90
_cell_formula_units_Z 4
_cell_length_a 12.2888(3)
_cell_length_b 12.4160(3)
_cell_length_c 12.7236(3)
_cell_measurement_reflns_used 3789
_cell_measurement_temperature 293(2)
_cell_measurement_theta_max 25.998
_cell_measurement_theta_min 3.202
_cell_volume 1941.34(8)
_computing_cell_refinement 'CrysAlis RED (Oxford Diffraction, 2007)'
_computing_data_collection 'CrysAlis CCD (Oxford Diffraction, 2007)'
_computing_data_reduction 'CrysAlis RED (Oxford Diffraction, 2007)'
_computing_molecular_graphics 'SHELXTL (Sheldrick, 2008)'
_computing_structure_refinement 'SHELXL-2013 (Sheldrick, 2013)'
_computing_structure_solution 'SHELXS-2013 (Sheldrick, 2013)'
_diffrn_ambient_temperature 293(2)
_diffrn_detector_area_resol_mean 10.4508
_diffrn_measured_fraction_theta_full 0.993
_diffrn_measured_fraction_theta_max 0.992
_diffrn_measurement_device '4-circle kappa geometry goniometer'
_diffrn_measurement_device_type 'Oxford Diffraction Xcalibur System'
_diffrn_measurement_method \w--scan
_diffrn_radiation_monochromator graphite
_diffrn_radiation_source 'Enhance (Mo) X-ray Source'
_diffrn_radiation_type MoK\a
_diffrn_radiation_wavelength 0.71073
_diffrn_reflns_av_R_equivalents 0.0221
_diffrn_reflns_av_unetI/netI 0.0268
_diffrn_reflns_Laue_measured_fraction_full 0.993
_diffrn_reflns_Laue_measured_fraction_max 0.992
_diffrn_reflns_limit_h_max 15
_diffrn_reflns_limit_h_min -15
_diffrn_reflns_limit_k_max 15
_diffrn_reflns_limit_k_min -13
_diffrn_reflns_limit_l_max 15
_diffrn_reflns_limit_l_min -12
_diffrn_reflns_number 12994
_diffrn_reflns_point_group_measured_fraction_full 0.993
_diffrn_reflns_point_group_measured_fraction_max 0.992
_diffrn_reflns_theta_full 25.242
_diffrn_reflns_theta_max 25.998
_diffrn_reflns_theta_min 3.202
_diffrn_standards_decay_% 0
_diffrn_standards_interval_count 0
_diffrn_standards_interval_time 0
_diffrn_standards_number 0
_exptl_absorpt_coefficient_mu 0.198
_exptl_absorpt_correction_type none
_exptl_crystal_colour colourless
_exptl_crystal_density_diffrn 1.568
_exptl_crystal_density_method 'not measured'
_exptl_crystal_description irregular
_exptl_crystal_F_000 944
_exptl_crystal_size_max 0.27
_exptl_crystal_size_mid 0.25
_exptl_crystal_size_min 0.20
_refine_diff_density_max 0.344
_refine_diff_density_min -0.437
_refine_diff_density_rms 0.047
_refine_ls_extinction_method none
_refine_ls_goodness_of_fit_ref 1.011
_refine_ls_hydrogen_treatment mixed
_refine_ls_matrix_type full
_refine_ls_number_parameters 283
_refine_ls_number_reflns 3789
_refine_ls_number_restraints 0
_refine_ls_restrained_S_all 1.011
_refine_ls_R_factor_all 0.0582
_refine_ls_R_factor_gt 0.0375
_refine_ls_shift/su_max 0.001
_refine_ls_shift/su_mean 0.000
_refine_ls_structure_factor_coef Fsqd
_refine_ls_weighting_details 'w=1/[\s^2^(Fo^2^)+(0.0586P)^2^] where P=(Fo^2^+2Fc^2^)/3'
_refine_ls_weighting_scheme calc
_refine_ls_wR_factor_gt 0.0977
_refine_ls_wR_factor_ref 0.1032
_reflns_Friedel_coverage 0.000
_reflns_number_gt 2616
_reflns_number_total 3789
_reflns_threshold_expression 'I > 2\s(I)'
_cod_data_source_file c8dt04246b2.cif
_cod_data_source_block 293K_CCDC1
_cod_depositor_comments 'Adding full bibliography for 7048313--7048316.cif.'
_cod_database_code 7048315
_shelx_space_group_comment
;
The symmetry employed for this shelxl refinement is uniquely defined
by the following loop, which should always be used as a source of
symmetry information in preference to the above space-group names.
They are only intended as comments.
;
_shelxl_version_number 2013-4

loop_
_space_group_symop_operation_xyz
'x, y, z'
'-x+1/2, y+1/2, -z+1/2'
'-x, -y, -z'
'x-1/2, -y-1/2, z-1/2'

loop_
_atom_site_label
_atom_site_type_symbol
_atom_site_fract_x
_atom_site_fract_y
_atom_site_fract_z
_atom_site_U_iso_or_equiv
_atom_site_adp_type
_atom_site_occupancy
_atom_site_site_symmetry_order
_atom_site_calc_flag
_atom_site_refinement_flags_posn
_atom_site_refinement_flags_adp
Na1 Na 0.24733(5) 0.75709(5) 0.99365(4) 0.02646(18) Uani 1 1 d . .
Al1 Al 0.24731(4) 0.75413(4) 0.49802(3) 0.02388(14) Uani 1 1 d . .
O1 O 0.28623(11) 0.73802(10) 0.63994(9) 0.0403(3) Uani 1 1 d . .
O2 O 0.28267(14) 0.74809(13) 0.81153(11) 0.0624(5) Uani 1 1 d . .
O3 O 0.29539(10) 0.61032(9) 0.47393(9) 0.0337(3) Uani 1 1 d . .
O4 O 0.32065(12) 0.43716(10) 0.50183(11) 0.0520(4) Uani 1 1 d . .
O5 O 0.20556(11) 0.75507(11) 0.35471(9) 0.0396(3) Uani 1 1 d . .
O6 O 0.21696(12) 0.75440(12) 0.18279(10) 0.0517(4) Uani 1 1 d . .
O7 O 0.19592(9) 0.89533(9) 0.52028(9) 0.0332(3) Uani 1 1 d . .
O8 O 0.19533(11) 1.07319(10) 0.52048(10) 0.0421(3) Uani 1 1 d . .
O9 O 0.38711(9) 0.80666(10) 0.46960(10) 0.0381(3) Uani 1 1 d . .
O10 O 0.56506(11) 0.80158(13) 0.49117(13) 0.0578(4) Uani 1 1 d . .
O11 O 0.10715(9) 0.70024(10) 0.53220(9) 0.0321(3) Uani 1 1 d . .
O12 O -0.07047(11) 0.68356(13) 0.52463(12) 0.0544(4) Uani 1 1 d . .
N11 N 0.44144(15) 0.46292(15) 0.32005(14) 0.0461(5) Uani 1 1 d . .
N14 N 0.55338(17) 0.4487(2) 0.19579(18) 0.0685(7) Uani 1 1 d . .
N21 N -0.0150(3) 0.5415(2) 0.68584(17) 0.0785(8) Uani 1 1 d . .
N24 N -0.05839(16) 0.41531(15) 0.78528(16) 0.0547(5) Uani 1 1 d . .
H11 H 0.4051(19) 0.4508(18) 0.3785(18) 0.066 Uiso 1 1 d . U
H14 H 0.603(2) 0.4304(19) 0.1564(18) 0.066 Uiso 1 1 d . U
H21 H -0.0292(19) 0.5793(19) 0.6348(19) 0.066 Uiso 1 1 d . U
H24 H -0.1053(18) 0.3534(19) 0.8089(16) 0.066 Uiso 1 1 d . U
C1 C 0.25426(16) 0.77647(16) 0.72530(15) 0.0392(5) Uani 1 1 d . .
H1 H 0.2038 0.8322 0.7219 0.047 Uiso 1 1 calc R U
C2 C 0.28269(16) 0.52480(15) 0.52605(15) 0.0358(4) Uani 1 1 d . .
H2 H 0.2415 0.5287 0.5873 0.043 Uiso 1 1 calc R U
C3 C 0.24639(15) 0.78256(16) 0.26965(14) 0.0371(5) Uani 1 1 d . .
H3 H 0.3054 0.8294 0.2727 0.044 Uiso 1 1 calc R U
C4 C 0.23066(16) 0.98626(15) 0.49185(14) 0.0339(4) Uani 1 1 d . .
H4 H 0.2885 0.9871 0.4448 0.041 Uiso 1 1 calc R U
C5 C 0.48010(15) 0.76374(16) 0.46622(16) 0.0383(5) Uani 1 1 d . .
H5 H 0.4824 0.6935 0.4410 0.046 Uiso 1 1 calc R U
C6 C 0.01522(15) 0.72415(16) 0.49618(15) 0.0379(5) Uani 1 1 d . .
H6 H 0.0120 0.7766 0.4441 0.045 Uiso 1 1 calc R U
C12 C 0.4216(2) 0.5426(2) 0.2514(2) 0.0630(7) Uani 1 1 d . .
H12 H 0.3682 0.5953 0.2581 0.076 Uiso 1 1 calc R U
C13 C 0.4900(3) 0.5334(3) 0.1741(2) 0.0763(8) Uani 1 1 d . .
H13 H 0.4940 0.5773 0.1150 0.092 Uiso 1 1 calc R U
C15 C 0.52276(19) 0.4067(2) 0.2837(2) 0.0578(6) Uani 1 1 d . .
H15 H 0.5535 0.3466 0.3157 0.069 Uiso 1 1 calc R U
C22 C 0.0538(2) 0.5462(2) 0.7694(2) 0.0739(8) Uani 1 1 d . .
H22 H 0.1095 0.5957 0.7804 0.089 Uiso 1 1 calc R U
C23 C 0.0249(2) 0.4643(2) 0.83284(17) 0.0590(6) Uani 1 1 d . .
H23 H 0.0564 0.4457 0.8968 0.071 Uiso 1 1 calc R U
C25 C -0.0807(2) 0.4614(2) 0.6980(2) 0.0696(8) Uani 1 1 d . .
H25 H -0.1350 0.4407 0.6513 0.084 Uiso 1 1 calc R U

loop_
_atom_site_aniso_label
_atom_site_aniso_U_11
_atom_site_aniso_U_22
_atom_site_aniso_U_33
_atom_site_aniso_U_23
_atom_site_aniso_U_13
_atom_site_aniso_U_12
Na1 0.0261(4) 0.0268(4) 0.0265(4) -0.0017(3) 0.0012(3) 0.0000(3)
Al1 0.0249(3) 0.0253(3) 0.0215(3) 0.0000(2) -0.0001(2) 0.0022(2)
O1 0.0527(8) 0.0438(8) 0.0245(7) -0.0038(6) -0.0071(6) 0.0161(6)
O2 0.0876(13) 0.0753(12) 0.0242(8) 0.0038(7) 0.0023(8) 0.0190(9)
O3 0.0402(7) 0.0267(7) 0.0343(7) -0.0021(5) 0.0092(6) 0.0030(6)
O4 0.0672(10) 0.0251(7) 0.0638(10) -0.0015(7) 0.0243(8) 0.0007(7)
O5 0.0409(8) 0.0557(9) 0.0222(7) 0.0040(6) -0.0012(6) -0.0108(6)
O6 0.0635(10) 0.0691(11) 0.0225(8) 0.0007(7) 0.0032(7) 0.0033(8)
O7 0.0314(7) 0.0247(7) 0.0434(7) 0.0026(6) 0.0040(6) 0.0032(5)
O8 0.0505(9) 0.0256(7) 0.0502(9) -0.0026(6) 0.0088(7) -0.0012(6)
O9 0.0227(7) 0.0354(8) 0.0563(9) 0.0018(6) 0.0000(6) 0.0018(6)
O10 0.0282(8) 0.0625(11) 0.0826(12) -0.0149(9) -0.0102(8) 0.0077(7)
O11 0.0266(7) 0.0355(7) 0.0342(7) 0.0102(5) 0.0014(5) 0.0013(5)
O12 0.0279(8) 0.0659(10) 0.0694(10) 0.0268(8) 0.0035(7) 0.0027(7)
N11 0.0453(11) 0.0509(11) 0.0419(10) -0.0001(9) 0.0126(8) -0.0011(9)
N14 0.0398(12) 0.1037(19) 0.0619(15) -0.0444(14) 0.0210(10) -0.0180(12)
N21 0.142(2) 0.0508(14) 0.0422(13) 0.0152(10) 0.0206(14) 0.0176(15)
N24 0.0606(13) 0.0447(11) 0.0588(12) 0.0083(10) 0.0104(10) -0.0003(10)
C1 0.0449(12) 0.0436(11) 0.0291(11) 0.0012(9) 0.0008(9) 0.0084(9)
C2 0.0382(11) 0.0315(10) 0.0378(11) -0.0015(8) 0.0108(9) 0.0001(8)
C3 0.0382(11) 0.0434(11) 0.0296(11) 0.0059(9) 0.0030(9) -0.0048(9)
C4 0.0376(11) 0.0311(10) 0.0328(10) 0.0034(8) 0.0071(8) 0.0009(8)
C5 0.0302(11) 0.0357(11) 0.0490(12) -0.0069(9) 0.0015(9) 0.0010(9)
C6 0.0327(11) 0.0391(11) 0.0419(12) 0.0161(9) 0.0032(9) 0.0067(9)
C12 0.0566(16) 0.0519(15) 0.0804(18) 0.0079(13) 0.0019(14) 0.0125(12)
C13 0.082(2) 0.091(2) 0.0561(17) 0.0192(15) 0.0051(15) -0.0129(18)
C15 0.0487(14) 0.0520(14) 0.0726(16) -0.0123(13) -0.0102(12) 0.0166(12)
C22 0.0707(18) 0.0516(16) 0.099(2) -0.0191(15) 0.0160(17) -0.0242(14)
C23 0.0682(17) 0.0692(17) 0.0398(13) 0.0073(12) -0.0071(12) -0.0009(14)
C25 0.094(2) 0.0528(16) 0.0625(17) -0.0077(13) -0.0161(15) 0.0065(15)

loop_
_atom_type_symbol
_atom_type_description
_atom_type_scat_dispersion_real
_atom_type_scat_dispersion_imag
_atom_type_scat_source
C C 0.0033 0.0016 'International Tables Vol C Tables 4.2.6.8 and 6.1.1.4'
H H 0.0000 0.0000 'International Tables Vol C Tables 4.2.6.8 and 6.1.1.4'
O O 0.0106 0.0060 'International Tables Vol C Tables 4.2.6.8 and 6.1.1.4'
N N 0.0061 0.0033 'International Tables Vol C Tables 4.2.6.8 and 6.1.1.4'
Na Na 0.0362 0.0249 'International Tables Vol C Tables 4.2.6.8 and 6.1.1.4'
Al Al 0.0645 0.0514 'International Tables Vol C Tables 4.2.6.8 and 6.1.1.4'

loop_
_geom_angle_atom_site_label_1
_geom_angle_atom_site_label_2
_geom_angle_atom_site_label_3
_geom_angle
_geom_angle_site_symmetry_1
_geom_angle_site_symmetry_3
O10 Na1 O2 98.48(6) 4_576 .
O10 Na1 O4 87.54(6) 4_576 2_556
O2 Na1 O4 97.61(6) . 2_556
O10 Na1 O12 171.27(6) 4_576 4_676
O2 Na1 O12 90.22(6) . 4_676
O4 Na1 O12 92.01(6) 2_556 4_676
O10 Na1 O8 89.08(6) 4_576 2_546
O2 Na1 O8 80.04(5) . 2_546
O4 Na1 O8 175.57(6) 2_556 2_546
O12 Na1 O8 91.76(5) 4_676 2_546
O10 Na1 O6 82.12(6) 4_576 1_556
O2 Na1 O6 176.07(6) . 1_556
O4 Na1 O6 86.29(5) 2_556 1_556
O12 Na1 O6 89.15(5) 4_676 1_556
O8 Na1 O6 96.10(5) 2_546 1_556
O9 Al1 O1 89.40(6) . .
O9 Al1 O7 90.72(6) . .
O1 Al1 O7 92.28(6) . .
O9 Al1 O5 93.45(6) . .
O1 Al1 O5 174.17(6) . .
O7 Al1 O5 92.77(6) . .
O9 Al1 O11 177.85(6) . .
O1 Al1 O11 88.45(6) . .
O7 Al1 O11 89.39(6) . .
O5 Al1 O11 88.70(6) . .
O9 Al1 O3 90.62(6) . .
O1 Al1 O3 88.62(6) . .
O7 Al1 O3 178.40(6) . .
O5 Al1 O3 86.26(6) . .
O11 Al1 O3 89.31(5) . .
C1 O1 Al1 135.61(13) . .
C1 O2 Na1 145.83(15) . .
C2 O3 Al1 131.73(12) . .
C2 O4 Na1 133.90(13) . 2_546
C3 O5 Al1 137.04(13) . .
C3 O6 Na1 148.18(14) . 1_554
C4 O7 Al1 132.59(12) . .
C4 O8 Na1 135.76(12) . 2_556
C5 O9 Al1 133.66(13) . .
C5 O10 Na1 135.80(14) . 4_675
C6 O11 Al1 130.53(12) . .
C6 O12 Na1 129.14(13) . 4_575
C15 N11 C12 107.7(2) . .
C15 N11 H11 126.7(15) . .
C12 N11 H11 125.7(15) . .
C15 N14 C13 109.1(2) . .
C15 N14 H14 129.3(17) . .
C13 N14 H14 121.6(17) . .
C25 N21 C22 109.1(2) . .
C25 N21 H21 113.7(18) . .
C22 N21 H21 136.7(18) . .
C25 N24 C23 110.7(2) . .
C25 N24 H24 118.6(13) . .
C23 N24 H24 130.7(12) . .
O2 C1 O1 126.08(19) . .
O2 C1 H1 117.0 . .
O1 C1 H1 117.0 . .
O4 C2 O3 124.67(17) . .
O4 C2 H2 117.7 . .
O3 C2 H2 117.7 . .
O6 C3 O5 126.46(19) . .
O6 C3 H3 116.8 . .
O5 C3 H3 116.8 . .
O8 C4 O7 125.93(18) . .
O8 C4 H4 117.0 . .
O7 C4 H4 117.0 . .
O10 C5 O9 128.30(19) . .
O10 C5 H5 115.8 . .
O9 C5 H5 115.8 . .
O12 C6 O11 124.75(17) . .
O12 C6 H6 117.6 . .
O11 C6 H6 117.6 . .
C13 C12 N11 108.1(2) . .
C13 C12 H12 126.0 . .
N11 C12 H12 126.0 . .
C12 C13 N14 106.9(2) . .
C12 C13 H13 126.6 . .
N14 C13 H13 126.6 . .
N14 C15 N11 108.3(2) . .
N14 C15 H15 125.8 . .
N11 C15 H15 125.8 . .
C23 C22 N21 105.8(2) . .
C23 C22 H22 127.1 . .
N21 C22 H22 127.1 . .
N24 C23 C22 106.0(2) . .
N24 C23 H23 127.0 . .
C22 C23 H23 127.0 . .
N24 C25 N21 108.4(2) . .
N24 C25 H25 125.8 . .
N21 C25 H25 125.8 . .

loop_
_geom_bond_atom_site_label_1
_geom_bond_atom_site_label_2
_geom_bond_distance
_geom_bond_site_symmetry_2
Na1 O10 2.3556(15) 4_576
Na1 O2 2.3604(15) .
Na1 O4 2.3875(14) 2_556
Na1 O12 2.3897(14) 4_676
Na1 O8 2.3963(13) 2_546
Na1 O6 2.4357(14) 1_556
Al1 O9 1.8730(13) .
Al1 O1 1.8785(13) .
Al1 O7 1.8848(12) .
Al1 O5 1.8941(13) .
Al1 O11 1.8984(12) .
Al1 O3 1.9057(12) .
O1 C1 1.250(2) .
O2 C1 1.204(2) .
O3 C2 1.262(2) .
O4 C2 1.223(2) .
O4 Na1 2.3875(14) 2_546
O5 C3 1.241(2) .
O6 C3 1.214(2) .
O6 Na1 2.4357(14) 1_554
O7 C4 1.260(2) .
O8 C4 1.219(2) .
O8 Na1 2.3963(13) 2_556
O9 C5 1.262(2) .
O10 C5 1.188(2) .
O10 Na1 2.3556(14) 4_675
O11 C6 1.255(2) .
O12 C6 1.222(2) .
O12 Na1 2.3897(14) 4_575
N11 C15 1.304(3) .
N11 C12 1.342(3) .
N11 H11 0.88(2) .
N14 C15 1.291(3) .
N14 C13 1.337(4) .
N14 H14 0.82(2) .
N21 C25 1.291(4) .
N21 C22 1.359(4) .
N21 H21 0.82(2) .
N24 C25 1.279(3) .
N24 C23 1.335(3) .
N24 H24 1.01(2) .
C1 H1 0.9300 .
C2 H2 0.9300 .
C3 H3 0.9300 .
C4 H4 0.9300 .
C5 H5 0.9300 .
C6 H6 0.9300 .
C12 C13 1.299(3) .
C12 H12 0.9300 .
C13 H13 0.9300 .
C15 H15 0.9300 .
C22 C23 1.347(4) .
C22 H22 0.9300 .
C23 H23 0.9300 .
C25 H25 0.9300 .

loop_
_geom_hbond_atom_site_label_D
_geom_hbond_atom_site_label_H
_geom_hbond_atom_site_label_A
_geom_hbond_distance_DH
_geom_hbond_distance_HA
_geom_hbond_distance_DA
_geom_hbond_angle_DHA
_geom_hbond_site_symmetry_A
N11 H11 O4 0.88(2) 1.89(2) 2.767(2) 175(2) .
N14 H14 O8 0.82(2) 2.07(2) 2.845(2) 157(2) 4_675
N21 H21 O11 0.82(2) 2.60(2) 3.156(3) 126(2) .
N21 H21 O12 0.82(2) 1.97(2) 2.789(3) 173(2) .
N24 H24 O6 1.01(2) 1.92(2) 2.899(3) 163.4(18) 3_566
N24 H24 O10 1.01(2) 2.67(2) 3.177(2) 111.2(15) 2_546
C15 H15 O1 0.93 2.30 3.111(3) 145.1 3_666
C23 H23 O9 0.93 2.52 3.364(3) 151.0 2_546
C25 H25 O3 0.93 2.61 3.541(3) 176.7 3_566
C25 H25 O5 0.93 2.58 3.167(3) 121.3 3_566
